data_4068956
loop_
_publ_author_name
'Cabeza, Javier A.'
'del R\'io, Ignacio'
'Fern\'andez-Colinas, Jos\'e M.'
'P\'erez-Carre\~no, Enrique'
'S\'anchez-Vega, M. Gabriela'
'V\'azquez-Garc\'ia, Digna'

_publ_section_title
;
 Reactivity of [Ru4(\m-H)4(CO)12] with N-Heterocyclic Carbenes
;
_journal_issue 6
_journal_name_full Organometallics
_journal_page_first 1832
_journal_paper_doi 10.1021/om8011773
_journal_volume 28
_journal_year 2009
_chemical_formula_moiety 'C27 H10 N2 O17 Ru7'
_chemical_formula_sum 'C27 H10 N2 O17 Ru7'
_chemical_formula_weight 1341.86
_chemical_name_systematic
;
 ?
;
_space_group_IT_number 14
_symmetry_cell_setting monoclinic
_symmetry_space_group_name_Hall '-P 2ybc'
_symmetry_space_group_name_H-M 'P 1 21/c 1'
_atom_sites_solution_hydrogens geom
_atom_sites_solution_primary direct
_atom_sites_solution_secondary difmap
_audit_creation_method SHELXL-97
_cell_angle_alpha 90.00
_cell_angle_beta 108.590(3)
_cell_angle_gamma 90.00
_cell_formula_units_Z 4
_cell_length_a 16.8183(5)
_cell_length_b 13.2795(5)
_cell_length_c 19.0421(6)
_cell_measurement_reflns_used 5607
_cell_measurement_temperature 296(2)
_cell_measurement_theta_max 69.9967
_cell_measurement_theta_min 2.7688
_cell_volume 4030.9(2)
_computing_cell_refinement
;
CrysAlis RED, Oxford Diffraction Ltd.,
Version 1.171.31.7 (release 18-10-2006 CrysAlis171 .NET)
(compiled Oct 18 2006,16:28:17)
;
_computing_data_collection
;
CrysAlis CCD, Oxford Diffraction Ltd.,
Version 1.171.31.7 (release 18-10-2006 CrysAlis171 .NET)
(compiled Oct 18 2006,16:28:17)
;
_computing_data_reduction
;
CrysAlis RED, Oxford Diffraction Ltd.,
Version 1.171.31.7 (release 18-10-2006 CrysAlis171 .NET)
(compiled Oct 18 2006,16:28:17)
;
_computing_molecular_graphics 'Ortep-3 for Windows (Farrugia, 1997)'
_computing_publication_material 'WinGX publication routines (Farrugia, 1999)'
_computing_structure_refinement 'SHELXL-97 (Sheldrick, 1997)'
_computing_structure_solution 'SHELXS-97 (Sheldrick, 1997)'
_diffrn_ambient_temperature 296(2)
_diffrn_detector_area_resol_mean 8.2640
_diffrn_measured_fraction_theta_full 0.969
_diffrn_measured_fraction_theta_max 0.969
_diffrn_radiation_monochromator graphite
_diffrn_radiation_source 'Enhance (Cu) X-ray Source'
_diffrn_radiation_type 'Cu K\a'
_diffrn_radiation_wavelength 1.5418
_diffrn_reflns_av_R_equivalents 0.0959
_diffrn_reflns_av_sigmaI/netI 0.1005
_diffrn_reflns_limit_h_max 16
_diffrn_reflns_limit_h_min -20
_diffrn_reflns_limit_k_max 15
_diffrn_reflns_limit_k_min -15
_diffrn_reflns_limit_l_max 23
_diffrn_reflns_limit_l_min -22
_diffrn_reflns_number 22498
_diffrn_reflns_theta_full 70.64
_diffrn_reflns_theta_max 70.64
_diffrn_reflns_theta_min 2.77
_exptl_absorpt_coefficient_mu 21.280
_exptl_absorpt_correction_T_max 0.808
_exptl_absorpt_correction_T_min 0.202
_exptl_absorpt_correction_type multi-scan
_exptl_absorpt_process_details
;
CrysAlis RED, Oxford Diffraction Ltd.,
Version 1.171.31.7 (release 18-10-2006 CrysAlis171 .NET)
(compiled Oct 18 2006,16:28:17)
Empirical absorption correction using spherical harmonics,
 implemented in SCALE3 ABSPACK scaling algorithm.
;
_exptl_crystal_colour red
_exptl_crystal_density_diffrn 2.211
_exptl_crystal_density_method 'not measured'
_exptl_crystal_description plate
_exptl_crystal_F_000 2520
_exptl_crystal_size_max 0.15
_exptl_crystal_size_mid 0.03
_exptl_crystal_size_min 0.01
_refine_diff_density_max 2.253
_refine_diff_density_min -1.680
_refine_diff_density_rms 0.298
_refine_ls_extinction_method none
_refine_ls_goodness_of_fit_ref 1.084
_refine_ls_hydrogen_treatment constr
_refine_ls_matrix_type full
_refine_ls_number_parameters 478
_refine_ls_number_reflns 7516
_refine_ls_number_restraints 0
_refine_ls_restrained_S_all 1.084
_refine_ls_R_factor_all 0.1257
_refine_ls_R_factor_gt 0.0836
_refine_ls_shift/su_max 0.000
_refine_ls_shift/su_mean 0.000
_refine_ls_structure_factor_coef Fsqd
_refine_ls_weighting_details
; calc
 [0.00000+1.00000exp(1.00(sin\q/\l)^2^)]/
   [\s^2^(Fo^2^)+0.0000+0.0000*P+(0.1522P)^2^+0.0000sin\q/\l]
 where P = 0.33333Fo^2^ + 0.66667Fc^2^
;
_refine_ls_weighting_scheme calc
_refine_ls_wR_factor_gt 0.2127
_refine_ls_wR_factor_ref 0.2478
_reflns_number_gt 4266
_reflns_number_total 7516
_reflns_threshold_expression >2sigma(I)
_cod_data_source_file om8011773_si_002.cif
_cod_data_source_block g217f3_(6)
_cod_original_sg_symbol_H-M 'P 21/c'
_cod_database_code 4068956

loop_
_symmetry_equiv_pos_as_xyz
'x, y, z'
'-x, y+1/2, -z+1/2'
'-x, -y, -z'
'x, -y-1/2, z-1/2'

loop_
_atom_site_label
_atom_site_type_symbol
_atom_site_fract_x
_atom_site_fract_y
_atom_site_fract_z
_atom_site_U_iso_or_equiv
_atom_site_adp_type
_atom_site_occupancy
_atom_site_symmetry_multiplicity
_atom_site_calc_flag
_atom_site_refinement_flags
C1 C 0.2300(11) 0.4585(13) 0.0741(10) 0.055(4) Uani 1 1 d .
C2 C 0.1378(13) 0.3785(17) -0.0221(11) 0.072(5) Uani 1 1 d .
H2 H 0.1109 0.3264 -0.0533 0.087 Uiso 1 1 calc R
C3 C 0.1154(13) 0.4775(17) -0.0300(12) 0.079(6) Uani 1 1 d .
H3 H 0.0707 0.5063 -0.0668 0.095 Uiso 1 1 calc R
C4 C 0.178(2) 0.6406(19) 0.045(2) 0.122(11) Uani 1 1 d .
H4A H 0.1343 0.6721 0.0058 0.183 Uiso 1 1 calc R
H4B H 0.2315 0.6671 0.0449 0.183 Uiso 1 1 calc R
H4C H 0.1703 0.6539 0.0915 0.183 Uiso 1 1 calc R
C5 C 0.2567(9) 0.2863(13) 0.0664(8) 0.047(3) Uani 1 1 d .
C6 C 0.3264(10) 0.3083(14) 0.1308(9) 0.053(4) Uani 1 1 d .
C7 C 0.3845(10) 0.2275(16) 0.1564(10) 0.059(4) Uani 1 1 d .
H7 H 0.4321 0.2373 0.1972 0.070 Uiso 1 1 calc R
C8 C 0.3706(12) 0.1325(17) 0.1205(12) 0.070(6) Uani 1 1 d .
H8 H 0.4085 0.0802 0.1383 0.084 Uiso 1 1 calc R
C9 C 0.3005(13) 0.1173(14) 0.0588(10) 0.060(5) Uani 1 1 d .
H9 H 0.2897 0.0536 0.0377 0.072 Uiso 1 1 calc R
C10 C 0.2469(12) 0.1949(15) 0.0289(9) 0.059(4) Uani 1 1 d .
H10 H 0.2045 0.1867 -0.0161 0.071 Uiso 1 1 calc R
C101 C 0.3198(15) 0.589(2) 0.2046(13) 0.085(7) Uani 1 1 d .
C102 C 0.4043(15) 0.4971(18) 0.1114(14) 0.082(6) Uani 1 1 d .
C103 C 0.4302(12) 0.4314(18) 0.2554(11) 0.070(6) Uani 1 1 d .
C200 C 0.1682(10) 0.2911(14) 0.2956(10) 0.054(4) Uani 1 1 d .
C201 C 0.1844(16) 0.4383(18) 0.2060(15) 0.087(7) Uani 1 1 d .
C202 C 0.3056(17) 0.395(2) 0.3270(16) 0.095(8) Uani 1 1 d .
C400 C 0.1506(10) 0.0933(11) 0.1185(9) 0.047(3) Uani 1 1 d .
C401 C 0.0552(13) 0.2626(16) 0.1376(11) 0.069(5) Uani 1 1 d .
C402 C 0.0393(13) 0.1607(16) 0.2597(13) 0.073(5) Uani 1 1 d .
C500 C 0.3402(10) 0.0064(14) 0.2711(9) 0.054(4) Uani 1 1 d .
C501 C 0.3186(13) 0.1158(18) 0.3998(11) 0.075(6) Uani 1 1 d .
C502 C 0.4045(14) 0.1974(18) 0.3226(10) 0.076(6) Uani 1 1 d .
C601 C 0.2353(13) -0.0978(15) 0.1433(12) 0.069(5) Uani 1 1 d .
C602 C 0.1930(14) -0.1144(19) 0.2698(13) 0.078(6) Uani 1 1 d .
C701 C -0.0739(16) 0.048(2) 0.0929(15) 0.093(8) Uani 1 1 d .
C702 C 0.0227(13) -0.126(2) 0.0913(12) 0.084(7) Uani 1 1 d .
C703 C 0.0208(12) -0.0505(15) 0.2227(12) 0.066(5) Uani 1 1 d .
N1 N 0.2061(8) 0.3692(12) 0.0390(7) 0.053(3) Uani 1 1 d .
N2 N 0.1765(10) 0.5283(12) 0.0316(10) 0.068(4) Uani 1 1 d .
O101 O 0.310(2) 0.6681(17) 0.2243(12) 0.159(11) Uani 1 1 d .
O102 O 0.4480(11) 0.5170(15) 0.0793(10) 0.101(6) Uani 1 1 d .
O103 O 0.4882(10) 0.4255(14) 0.3062(9) 0.094(5) Uani 1 1 d .
O200 O 0.1460(8) 0.3115(10) 0.3466(6) 0.062(3) Uani 1 1 d .
O201 O 0.1376(15) 0.5084(17) 0.1911(16) 0.147(10) Uani 1 1 d .
O202 O 0.3418(17) 0.433(2) 0.3820(12) 0.171(13) Uani 1 1 d .
O400 O 0.0921(7) 0.0633(9) 0.0598(6) 0.056(3) Uani 1 1 d .
O401 O 0.0143(11) 0.3142(14) 0.0897(9) 0.102(6) Uani 1 1 d .
O402 O -0.0122(10) 0.1640(14) 0.2862(10) 0.101(6) Uani 1 1 d .
O500 O 0.4020(9) -0.0351(15) 0.2808(9) 0.094(5) Uani 1 1 d .
O501 O 0.3295(11) 0.1019(17) 0.4635(8) 0.102(6) Uani 1 1 d .
O502 O 0.4728(9) 0.2210(16) 0.3433(9) 0.105(6) Uani 1 1 d .
O601 O 0.2527(13) -0.1499(13) 0.1051(11) 0.106(6) Uani 1 1 d .
O602 O 0.1872(14) -0.1846(19) 0.3046(15) 0.143(9) Uani 1 1 d .
O701 O -0.1419(10) 0.0726(17) 0.0691(11) 0.120(7) Uani 1 1 d .
O702 O 0.0184(11) -0.2076(13) 0.0668(10) 0.093(5) Uani 1 1 d .
O703 O 0.0105(10) -0.0846(14) 0.2738(9) 0.092(5) Uani 1 1 d .
Ru1 Ru 0.33444(8) 0.45613(11) 0.16811(8) 0.0575(4) Uani 1 1 d .
Ru2 Ru 0.24704(8) 0.32727(11) 0.24199(7) 0.0538(3) Uani 1 1 d .
Ru3 Ru 0.25143(7) 0.16553(10) 0.14747(6) 0.0448(3) Uani 1 1 d .
Ru4 Ru 0.12302(7) 0.17469(10) 0.20996(6) 0.0458(3) Uani 1 1 d .
Ru5 Ru 0.29784(8) 0.13837(12) 0.29863(7) 0.0539(4) Uani 1 1 d .
Ru6 Ru 0.21066(8) -0.01052(10) 0.21153(7) 0.0507(3) Uani 1 1 d .
Ru7 Ru 0.04086(8) 0.00169(11) 0.13812(7) 0.0541(3) Uani 1 1 d .
H100 H 0.1900 0.0764 0.2719 0.0500 Uiso 1 1 d .

loop_
_atom_site_aniso_label
_atom_site_aniso_U_11
_atom_site_aniso_U_22
_atom_site_aniso_U_33
_atom_site_aniso_U_23
_atom_site_aniso_U_13
_atom_site_aniso_U_12
C1 0.067(10) 0.029(9) 0.066(10) -0.012(8) 0.019(8) -0.001(7)
C2 0.088(13) 0.063(13) 0.062(11) -0.003(10) 0.017(10) -0.023(11)
C3 0.073(12) 0.073(15) 0.068(12) -0.017(11) -0.010(10) 0.008(10)
C4 0.15(3) 0.054(16) 0.17(3) -0.002(18) 0.05(2) 0.021(16)
C5 0.052(8) 0.046(10) 0.044(8) 0.003(7) 0.017(6) -0.005(7)
C6 0.057(9) 0.054(11) 0.046(8) 0.020(8) 0.015(7) 0.011(7)
C7 0.049(8) 0.075(14) 0.059(10) -0.003(9) 0.027(7) -0.001(8)
C8 0.064(11) 0.078(15) 0.090(14) 0.010(12) 0.054(11) 0.012(10)
C9 0.096(13) 0.040(10) 0.063(10) 0.002(8) 0.052(10) 0.012(9)
C10 0.075(11) 0.064(12) 0.041(8) -0.020(8) 0.021(8) -0.008(9)
C101 0.091(15) 0.082(18) 0.076(14) 0.001(13) 0.017(12) -0.019(13)
C102 0.084(14) 0.067(15) 0.094(16) -0.003(12) 0.027(12) -0.029(11)
C103 0.063(11) 0.091(17) 0.057(10) -0.025(11) 0.019(9) -0.029(10)
C200 0.056(9) 0.045(10) 0.058(10) 0.003(8) 0.012(7) -0.001(7)
C201 0.112(17) 0.062(15) 0.120(19) 0.010(13) 0.085(16) 0.026(12)
C202 0.113(19) 0.09(2) 0.106(19) -0.026(16) 0.068(16) -0.032(15)
C400 0.063(9) 0.023(8) 0.056(9) -0.013(7) 0.018(7) -0.005(6)
C401 0.086(13) 0.059(13) 0.065(11) -0.004(10) 0.027(10) 0.028(10)
C402 0.073(12) 0.062(13) 0.082(13) -0.005(11) 0.021(11) -0.020(10)
C500 0.055(9) 0.061(12) 0.044(8) 0.023(8) 0.013(7) 0.021(8)
C501 0.080(13) 0.080(16) 0.061(12) -0.001(11) 0.017(9) 0.029(11)
C502 0.083(14) 0.082(16) 0.047(10) -0.005(10) -0.002(9) 0.000(11)
C601 0.080(12) 0.044(11) 0.082(13) -0.005(10) 0.026(10) -0.002(9)
C602 0.082(13) 0.077(16) 0.085(14) 0.013(13) 0.042(11) 0.007(11)
C701 0.093(17) 0.093(19) 0.094(17) -0.014(15) 0.033(14) -0.050(14)
C702 0.066(12) 0.11(2) 0.064(12) -0.002(13) 0.005(9) -0.018(12)
C703 0.074(12) 0.044(11) 0.074(12) 0.003(10) 0.014(9) -0.015(8)
N1 0.049(7) 0.060(9) 0.046(7) 0.012(7) 0.009(6) -0.002(6)
N2 0.078(10) 0.044(9) 0.071(10) -0.006(8) 0.005(8) 0.010(7)
O101 0.27(3) 0.078(16) 0.099(15) -0.037(13) 0.018(17) -0.003(17)
O102 0.089(11) 0.132(16) 0.094(11) -0.006(11) 0.043(9) -0.049(10)
O103 0.083(10) 0.110(14) 0.074(9) -0.014(10) 0.004(8) -0.032(9)
O200 0.078(8) 0.067(9) 0.044(6) -0.005(6) 0.024(6) -0.004(6)
O201 0.17(2) 0.099(16) 0.22(3) 0.059(17) 0.13(2) 0.070(15)
O202 0.22(3) 0.20(3) 0.091(14) -0.077(18) 0.046(17) -0.10(2)
O400 0.069(7) 0.050(7) 0.043(6) 0.000(5) 0.009(5) 0.002(5)
O401 0.118(12) 0.095(13) 0.073(10) 0.015(9) 0.002(9) 0.056(11)
O402 0.102(11) 0.113(15) 0.124(14) -0.039(11) 0.086(11) -0.038(10)
O500 0.061(8) 0.124(15) 0.088(11) -0.013(10) 0.010(7) 0.015(9)
O501 0.108(12) 0.146(18) 0.051(8) 0.018(10) 0.022(8) 0.035(11)
O502 0.059(8) 0.149(18) 0.083(10) 0.031(11) -0.012(7) -0.027(9)
O601 0.161(17) 0.061(11) 0.110(13) -0.038(10) 0.061(12) 0.007(10)
O602 0.137(17) 0.13(2) 0.17(2) 0.078(18) 0.069(16) -0.004(14)
O701 0.058(9) 0.16(2) 0.110(14) -0.013(14) -0.016(9) 0.023(10)
O702 0.104(11) 0.072(11) 0.096(12) -0.029(10) 0.021(9) -0.017(9)
O703 0.102(11) 0.095(13) 0.090(11) 0.030(10) 0.047(9) -0.024(9)
Ru1 0.0607(8) 0.0529(9) 0.0549(7) -0.0018(6) 0.0129(6) -0.0140(6)
Ru2 0.0626(7) 0.0488(8) 0.0537(7) -0.0066(6) 0.0238(6) -0.0067(6)
Ru3 0.0506(6) 0.0433(7) 0.0427(6) 0.0032(5) 0.0178(5) 0.0039(5)
Ru4 0.0479(6) 0.0470(7) 0.0429(6) -0.0006(5) 0.0149(5) 0.0015(5)
Ru5 0.0534(7) 0.0629(9) 0.0425(6) 0.0047(6) 0.0111(5) 0.0011(6)
Ru6 0.0563(7) 0.0440(8) 0.0513(7) 0.0074(6) 0.0165(5) 0.0035(5)
Ru7 0.0541(7) 0.0522(8) 0.0542(7) -0.0030(6) 0.0148(5) -0.0075(5)

loop_
_atom_type_symbol
_atom_type_description
_atom_type_scat_dispersion_real
_atom_type_scat_dispersion_imag
_atom_type_scat_source
C C 0.0181 0.0091 'International Tables Vol C Tables 4.2.6.8 and 6.1.1.4'
H H 0.0000 0.0000 'International Tables Vol C Tables 4.2.6.8 and 6.1.1.4'
N N 0.0311 0.0180 'International Tables Vol C Tables 4.2.6.8 and 6.1.1.4'
O O 0.0492 0.0322 'International Tables Vol C Tables 4.2.6.8 and 6.1.1.4'
Ru Ru 0.0552 3.2960 'International Tables Vol C Tables 4.2.6.8 and 6.1.1.4'

loop_
_geom_angle_atom_site_label_1
_geom_angle_atom_site_label_2
_geom_angle_atom_site_label_3
_geom_angle
N1 C1 N2 105.5(15)
N1 C1 Ru1 116.7(12)
N2 C1 Ru1 137.8(13)
N1 C2 C3 108.2(18)
N1 C2 H2 125.9
C3 C2 H2 125.9
C2 C3 N2 105.0(17)
C2 C3 H3 127.5
N2 C3 H3 127.5
N2 C4 H4A 109.5
N2 C4 H4B 109.5
H4A C4 H4B 109.5
N2 C4 H4C 109.5
H4A C4 H4C 109.5
H4B C4 H4C 109.5
N1 C5 C10 122.7(15)
N1 C5 C6 113.4(15)
C10 C5 C6 123.3(16)
N1 C5 Ru3 132.1(11)
C10 C5 Ru3 72.9(10)
C6 C5 Ru3 76.0(9)
C7 C6 C5 115.0(17)
C7 C6 Ru1 129.1(13)
C5 C6 Ru1 115.6(12)
C7 C6 Ru3 71.7(10)
C5 C6 Ru3 67.9(10)
Ru1 C6 Ru3 134.0(8)
C8 C7 C6 121.0(17)
C8 C7 Ru3 69.2(10)
C6 C7 Ru3 72.8(10)
C8 C7 H7 119.5
C6 C7 H7 119.5
Ru3 C7 H7 131.2
C9 C8 C7 120.1(19)
C9 C8 Ru3 69.2(9)
C7 C8 Ru3 74.9(9)
C9 C8 H8 119.9
C7 C8 H8 119.9
Ru3 C8 H8 128.0
C10 C9 C8 120.8(19)
C10 C9 Ru3 75.1(9)
C8 C9 Ru3 74.6(10)
C10 C9 H9 119.6
C8 C9 H9 119.6
Ru3 C9 H9 122.0
C9 C10 C5 119.2(16)
C9 C10 Ru3 69.3(10)
C5 C10 Ru3 71.2(9)
C9 C10 H10 120.4
C5 C10 H10 120.4
Ru3 C10 H10 131.9
O101 C101 Ru1 178(2)
O102 C102 Ru1 176(3)
O103 C103 Ru1 174(2)
O200 C200 Ru2 144.4(15)
O200 C200 Ru4 130.4(14)
Ru2 C200 Ru4 85.3(7)
O201 C201 Ru2 170(2)
O202 C202 Ru2 177(3)
O400 C400 Ru3 141.3(13)
O400 C400 Ru6 121.7(11)
Ru3 C400 Ru6 86.8(6)
O400 C400 Ru4 122.3(11)
Ru3 C400 Ru4 85.1(5)
Ru6 C400 Ru4 80.3(5)
O400 C400 Ru7 63.6(8)
Ru3 C400 Ru7 155.0(9)
Ru6 C400 Ru7 74.4(5)
Ru4 C400 Ru7 75.8(5)
O401 C401 Ru4 176.2(17)
O402 C402 Ru4 172(2)
O500 C500 Ru5 139.1(18)
O500 C500 Ru6 139.8(18)
Ru5 C500 Ru6 81.0(5)
O501 C501 Ru5 178.3(19)
O502 C502 Ru5 170(2)
O601 C601 Ru6 177(2)
O602 C602 Ru6 174(2)
O701 C701 Ru7 177(2)
O702 C702 Ru7 174(2)
O703 C703 Ru7 178(2)
C2 N1 C1 112.3(16)
C2 N1 C5 130.2(17)
C1 N1 C5 117.3(13)
C1 N2 C3 109.0(16)
C1 N2 C4 126.8(19)
C3 N2 C4 124(2)
C400 O400 Ru7 83.1(9)
C102 Ru1 C101 96.6(10)
C102 Ru1 C103 92.3(9)
C101 Ru1 C103 90.7(10)
C102 Ru1 C1 90.7(9)
C101 Ru1 C1 97.3(8)
C103 Ru1 C1 171.1(8)
C102 Ru1 C6 93.5(8)
C101 Ru1 C6 168.5(8)
C103 Ru1 C6 94.5(8)
C1 Ru1 C6 76.9(6)
C102 Ru1 Ru2 160.3(8)
C101 Ru1 Ru2 102.7(7)
C103 Ru1 Ru2 84.0(6)
C1 Ru1 Ru2 90.4(5)
C6 Ru1 Ru2 67.7(4)
C201 Ru2 C202 91.1(13)
C201 Ru2 C200 89.3(8)
C202 Ru2 C200 85.6(8)
C201 Ru2 Ru5 163.2(7)
C202 Ru2 Ru5 95.1(10)
C200 Ru2 Ru5 75.6(5)
C201 Ru2 Ru3 120.6(9)
C202 Ru2 Ru3 145.0(9)
C200 Ru2 Ru3 107.7(5)
Ru5 Ru2 Ru3 59.23(5)
C201 Ru2 Ru4 101.6(9)
C202 Ru2 Ru4 133.7(7)
C200 Ru2 Ru4 50.7(5)
Ru5 Ru2 Ru4 63.14(5)
Ru3 Ru2 Ru4 58.97(4)
C201 Ru2 Ru1 70.2(7)
C202 Ru2 Ru1 85.8(8)
C200 Ru2 Ru1 157.5(5)
Ru5 Ru2 Ru1 125.86(6)
Ru3 Ru2 Ru1 91.11(5)
Ru4 Ru2 Ru1 140.48(6)
C400 Ru3 C9 98.6(7)
C400 Ru3 C5 113.2(6)
C9 Ru3 C5 64.8(6)
C400 Ru3 C8 128.1(8)
C9 Ru3 C8 36.2(7)
C5 Ru3 C8 75.6(7)
C400 Ru3 C10 93.1(7)
C9 Ru3 C10 35.6(7)
C5 Ru3 C10 35.9(6)
C8 Ru3 C10 63.8(7)
C400 Ru3 C7 163.2(7)
C9 Ru3 C7 64.8(7)
C5 Ru3 C7 63.4(6)
C8 Ru3 C7 35.8(7)
C10 Ru3 C7 74.9(6)
C400 Ru3 C6 147.9(6)
C9 Ru3 C6 77.5(7)
C5 Ru3 C6 36.1(5)
C8 Ru3 C6 64.8(7)
C10 Ru3 C6 65.0(6)
C7 Ru3 C6 35.4(6)
C400 Ru3 Ru5 99.8(5)
C9 Ru3 Ru5 135.5(5)
C5 Ru3 Ru5 138.7(4)
C8 Ru3 Ru5 103.6(6)
C10 Ru3 Ru5 166.1(5)
C7 Ru3 Ru5 91.4(4)
C6 Ru3 Ru5 105.1(4)
C400 Ru3 Ru4 52.7(5)
C9 Ru3 Ru4 151.0(6)
C5 Ru3 Ru4 118.0(4)
C8 Ru3 Ru4 165.8(6)
C10 Ru3 Ru4 129.4(5)
C7 Ru3 Ru4 144.0(4)
C6 Ru3 Ru4 123.0(4)
Ru5 Ru3 Ru4 63.82(4)
C400 Ru3 Ru2 111.9(5)
C9 Ru3 Ru2 143.7(5)
C5 Ru3 Ru2 84.8(4)
C8 Ru3 Ru2 119.9(6)
C10 Ru3 Ru2 120.3(5)
C7 Ru3 Ru2 84.5(5)
C6 Ru3 Ru2 66.2(4)
Ru5 Ru3 Ru2 59.27(5)
Ru4 Ru3 Ru2 60.75(4)
C400 Ru3 Ru6 51.7(5)
C9 Ru3 Ru6 107.0(5)
C5 Ru3 Ru6 163.1(4)
C8 Ru3 Ru6 107.0(6)
C10 Ru3 Ru6 129.6(5)
C7 Ru3 Ru6 128.2(5)
C6 Ru3 Ru6 160.1(4)
Ru5 Ru3 Ru6 57.78(5)
Ru4 Ru3 Ru6 61.46(4)
Ru2 Ru3 Ru6 107.22(5)
C401 Ru4 C402 93.0(9)
C401 Ru4 C200 95.3(8)
C402 Ru4 C200 80.7(8)
C401 Ru4 C400 87.6(7)
C402 Ru4 C400 134.6(7)
C200 Ru4 C400 144.5(6)
C401 Ru4 Ru3 95.0(6)
C402 Ru4 Ru3 171.2(7)
C200 Ru4 Ru3 102.5(4)
C400 Ru4 Ru3 42.1(4)
C401 Ru4 Ru7 93.5(7)
C402 Ru4 Ru7 80.7(6)
C200 Ru4 Ru7 159.7(5)
C400 Ru4 Ru7 54.0(4)
Ru3 Ru4 Ru7 94.85(5)
C401 Ru4 Ru2 87.0(7)
C402 Ru4 Ru2 124.2(6)
C200 Ru4 Ru2 44.0(5)
C400 Ru4 Ru2 101.1(4)
Ru3 Ru4 Ru2 60.28(4)
Ru7 Ru4 Ru2 155.03(6)
C401 Ru4 Ru6 136.8(6)
C402 Ru4 Ru6 111.4(7)
C200 Ru4 Ru6 122.8(4)
C400 Ru4 Ru6 49.8(4)
Ru3 Ru4 Ru6 59.96(4)
Ru7 Ru4 Ru6 58.19(5)
Ru2 Ru4 Ru6 105.73(5)
C401 Ru4 Ru5 141.8(7)
C402 Ru4 Ru5 117.0(7)
C200 Ru4 Ru5 69.0(4)
C400 Ru4 Ru5 87.1(4)
Ru3 Ru4 Ru5 57.66(4)
Ru7 Ru4 Ru5 113.26(6)
Ru2 Ru4 Ru5 57.18(5)
Ru6 Ru4 Ru5 55.46(5)
C501 Ru5 C502 88.1(9)
C501 Ru5 C500 99.3(8)
C502 Ru5 C500 92.1(9)
C501 Ru5 Ru6 113.8(8)
C502 Ru5 Ru6 138.3(7)
C500 Ru5 Ru6 51.1(5)
C501 Ru5 Ru3 174.4(7)
C502 Ru5 Ru3 97.5(6)
C500 Ru5 Ru3 81.3(4)
Ru6 Ru5 Ru3 62.33(5)
C501 Ru5 Ru2 118.8(7)
C502 Ru5 Ru2 82.4(7)
C500 Ru5 Ru2 141.1(4)
Ru6 Ru5 Ru2 112.77(6)
Ru3 Ru5 Ru2 61.50(5)
C501 Ru5 Ru4 116.4(6)
C502 Ru5 Ru4 141.1(7)
C500 Ru5 Ru4 111.4(5)
Ru6 Ru5 Ru4 61.07(5)
Ru3 Ru5 Ru4 58.52(4)
Ru2 Ru5 Ru4 59.68(5)
C602 Ru6 C601 93.9(10)
C602 Ru6 C500 95.2(8)
C601 Ru6 C500 91.1(8)
C602 Ru6 C400 145.3(8)
C601 Ru6 C400 88.6(8)
C500 Ru6 C400 119.3(6)
C602 Ru6 Ru5 109.7(8)
C601 Ru6 Ru5 132.8(6)
C500 Ru6 Ru5 47.9(5)
C400 Ru6 Ru5 93.2(4)
C602 Ru6 Ru7 90.6(7)
C601 Ru6 Ru7 96.1(6)
C500 Ru6 Ru7 170.4(5)
C400 Ru6 Ru7 54.8(4)
Ru5 Ru6 Ru7 122.81(6)
C602 Ru6 Ru3 169.6(8)
C601 Ru6 Ru3 94.3(6)
C500 Ru6 Ru3 78.1(5)
C400 Ru6 Ru3 41.5(4)
Ru5 Ru6 Ru3 59.89(5)
Ru7 Ru6 Ru3 95.01(5)
C602 Ru6 Ru4 117.8(7)
C601 Ru6 Ru4 138.4(7)
C500 Ru6 Ru4 110.6(5)
C400 Ru6 Ru4 49.9(4)
Ru5 Ru6 Ru4 63.47(5)
Ru7 Ru6 Ru4 59.81(5)
Ru3 Ru6 Ru4 58.59(4)
C703 Ru7 C702 91.6(9)
C703 Ru7 C701 94.2(10)
C702 Ru7 C701 95.0(10)
C703 Ru7 O400 166.7(7)
C702 Ru7 O400 93.1(8)
C701 Ru7 O400 97.8(8)
C703 Ru7 C400 134.1(7)
C702 Ru7 C400 114.0(8)
C701 Ru7 C400 119.1(8)
O400 Ru7 C400 33.3(5)
C703 Ru7 Ru6 89.1(6)
C702 Ru7 Ru6 99.9(7)
C701 Ru7 Ru6 164.7(7)
O400 Ru7 Ru6 77.9(3)
C400 Ru7 Ru6 50.8(4)
C703 Ru7 Ru4 94.5(6)
C702 Ru7 Ru4 160.7(7)
C701 Ru7 Ru4 102.8(7)
O400 Ru7 Ru4 77.2(3)
C400 Ru7 Ru4 50.2(4)
Ru6 Ru7 Ru4 62.00(5)

loop_
_geom_bond_atom_site_label_1
_geom_bond_atom_site_label_2
_geom_bond_distance
C1 N1 1.36(2)
C1 N2 1.36(2)
C1 Ru1 2.070(18)
C2 N1 1.36(2)
C2 C3 1.36(3)
C2 H2 0.9300
C3 N2 1.46(2)
C3 H3 0.9300
C4 N2 1.51(3)
C4 H4A 0.9600
C4 H4B 0.9600
C4 H4C 0.9600
C5 N1 1.39(2)
C5 C10 1.39(2)
C5 C6 1.43(2)
C5 Ru3 2.247(16)
C6 C7 1.43(2)
C6 Ru1 2.077(19)
C6 Ru3 2.354(18)
C7 C8 1.42(3)
C7 Ru3 2.339(16)
C7 H7 0.9300
C8 C9 1.39(3)
C8 Ru3 2.265(16)
C8 H8 0.9300
C9 C10 1.37(3)
C9 Ru3 2.197(15)
C9 H9 0.9300
C10 Ru3 2.269(17)
C10 H10 0.9300
C101 O101 1.15(3)
C101 Ru1 1.94(3)
C102 O102 1.13(3)
C102 Ru1 1.91(2)
C103 O103 1.14(2)
C103 Ru1 1.94(2)
C200 O200 1.18(2)
C200 Ru2 1.974(17)
C200 Ru4 2.199(18)
C201 O201 1.19(3)
C201 Ru2 1.81(2)
C202 O202 1.15(3)
C202 Ru2 1.84(3)
C400 O400 1.294(18)
C400 Ru3 1.872(15)
C400 Ru6 2.218(17)
C400 Ru4 2.222(15)
C400 Ru7 2.338(16)
C401 O401 1.17(2)
C401 Ru4 1.887(19)
C402 O402 1.13(2)
C402 Ru4 1.94(2)
C500 O500 1.14(2)
C500 Ru5 2.022(18)
C500 Ru6 2.123(17)
C501 O501 1.18(2)
C501 Ru5 1.87(2)
C502 O502 1.13(2)
C502 Ru5 1.88(2)
C601 O601 1.11(2)
C601 Ru6 1.88(2)
C602 O602 1.17(3)
C602 Ru6 1.85(2)
C701 O701 1.14(3)
C701 Ru7 1.95(3)
C702 O702 1.18(3)
C702 Ru7 1.89(3)
C703 O703 1.13(2)
C703 Ru7 1.88(2)
O400 Ru7 2.110(12)
Ru1 Ru2 2.8959(19)
Ru2 Ru5 2.756(2)
Ru2 Ru3 2.8183(18)
Ru2 Ru4 2.8315(18)
Ru3 Ru5 2.7553(17)
Ru3 Ru4 2.7809(16)
Ru3 Ru6 2.8208(18)
Ru4 Ru7 2.8023(19)
Ru4 Ru6 2.8626(18)
Ru4 Ru5 2.9263(17)
Ru4 H100 1.8749
Ru5 Ru6 2.694(2)
Ru5 H100 1.9076
Ru6 Ru7 2.7550(18)
Ru6 H100 1.7402
